data_2212127
loop_
_publ_author_name
'Qian, Hui-Fen'
'Wang, Li'
'Huang, Wei'
'Yao, Cheng'

_publ_section_title
;
 3-Amino-1-propylammonium perchlorate monohydrate
;
_journal_coeditor_code CV2178
_journal_issue 2
_journal_name_full 'Acta Crystallographica Section E'
_journal_page_first o817
_journal_page_last o818
_journal_paper_doi 10.1107/S1600536807001997
_journal_volume 63
_journal_year 2007
_chemical_formula_iupac 'C3 H10.67 N2 + , Cl H0.33 O4 - , H2 O'
_chemical_formula_moiety 'C3 H10.67 N2 + , Cl H0.33 O4 - , H2 O'
_chemical_formula_sum 'C3 H13 Cl N2 O5'
_chemical_formula_weight 192.60
_chemical_name_systematic
;
3-Amino-1-propylammonium perchlorate monohydrate
;
_space_group_IT_number 14
_symmetry_cell_setting monoclinic
_symmetry_space_group_name_Hall '-P 2ybc'
_symmetry_space_group_name_H-M 'P 1 21/c 1'
_atom_sites_solution_hydrogens geom
_atom_sites_solution_primary direct
_atom_sites_solution_secondary difmap
_audit_creation_method SHELXL97
_cell_angle_alpha 90.00
_cell_angle_beta 113.731(2)
_cell_angle_gamma 90.00
_cell_formula_units_Z 4
_cell_length_a 6.9398(11)
_cell_length_b 16.634(3)
_cell_length_c 7.8543(12)
_cell_measurement_reflns_used 1063
_cell_measurement_temperature 120(2)
_cell_measurement_theta_max 25.795
_cell_measurement_theta_min 2.499
_cell_volume 830.0(2)
_computing_cell_refinement SMART
_computing_data_collection 'SMART (Bruker, 2000)'
_computing_data_reduction 'SAINT (Bruker, 2000)'
_computing_molecular_graphics SHELXTL
_computing_publication_material SHELXTL
_computing_structure_refinement SHELXTL
_computing_structure_solution 'SHELXTL (Bruker, 2000)'
_diffrn_ambient_temperature 120(2)
_diffrn_measured_fraction_theta_full 0.999
_diffrn_measured_fraction_theta_max 0.999
_diffrn_measurement_device_type 'Bruker SMART CCD area-detector'
_diffrn_measurement_method '\f and \w'
_diffrn_radiation_monochromator graphite
_diffrn_radiation_source 'fine-focus sealed tube'
_diffrn_radiation_type MoK\a
_diffrn_radiation_wavelength 0.71073
_diffrn_reflns_av_R_equivalents 0.0561
_diffrn_reflns_av_sigmaI/netI 0.0622
_diffrn_reflns_limit_h_max 8
_diffrn_reflns_limit_h_min -8
_diffrn_reflns_limit_k_max 19
_diffrn_reflns_limit_k_min -16
_diffrn_reflns_limit_l_max 9
_diffrn_reflns_limit_l_min -7
_diffrn_reflns_number 4167
_diffrn_reflns_theta_full 25.00
_diffrn_reflns_theta_max 25.00
_diffrn_reflns_theta_min 2.45
_diffrn_standards_decay_% 0
_diffrn_standards_interval_count 0
_diffrn_standards_interval_time 0
_diffrn_standards_number 0
_exptl_absorpt_coefficient_mu 0.444
_exptl_absorpt_correction_T_max 0.9569
_exptl_absorpt_correction_T_min 0.9345
_exptl_absorpt_correction_type multi-scan
_exptl_absorpt_process_details '(SADABS; Bruker, 2000)'
_exptl_crystal_colour colourless
_exptl_crystal_density_diffrn 1.541
_exptl_crystal_density_method 'not measured'
_exptl_crystal_description block
_exptl_crystal_F_000 408
_exptl_crystal_size_max 0.22
_exptl_crystal_size_mid 0.12
_exptl_crystal_size_min 0.10
_refine_diff_density_max 0.555
_refine_diff_density_min -0.846
_refine_ls_extinction_method none
_refine_ls_goodness_of_fit_ref 1.133
_refine_ls_hydrogen_treatment constr
_refine_ls_matrix_type full
_refine_ls_number_parameters 102
_refine_ls_number_reflns 1466
_refine_ls_number_restraints 0
_refine_ls_restrained_S_all 1.133
_refine_ls_R_factor_all 0.0666
_refine_ls_R_factor_gt 0.0523
_refine_ls_shift/su_max 0.000
_refine_ls_shift/su_mean 0.000
_refine_ls_structure_factor_coef Fsqd
_refine_ls_weighting_details 'calc w = 1/[\s^2^(Fo^2^)+(0.0882P)^2^+0.8777P] where P=(Fo^2^+2Fc^2^)/3'
_refine_ls_weighting_scheme calc
_refine_ls_wR_factor_gt 0.1674
_refine_ls_wR_factor_ref 0.1767
_reflns_number_gt 1132
_reflns_number_total 1466
_reflns_threshold_expression I>2\s(I)
_cod_data_source_file cv2178.cif
_cod_data_source_block I
_cod_original_sg_symbol_H-M 'P 21/c'
_cod_database_code 2212127
_cod_database_fobs_code 2212127

loop_
_symmetry_equiv_pos_as_xyz
'x, y, z'
'-x, y+1/2, -z+1/2'
'-x, -y, -z'
'x, -y-1/2, z-1/2'

loop_
_atom_site_type_symbol
_atom_site_label
_atom_site_fract_x
_atom_site_fract_y
_atom_site_fract_z
_atom_site_U_iso_or_equiv
_atom_site_adp_type
_atom_site_calc_flag
_atom_site_refinement_flags
_atom_site_occupancy
C C1 0.7621(7) 0.8875(2) 0.8419(6) 0.0128(9) Uani d . 1
H H1A 0.6608 0.9275 0.7611 0.015 Uiso calc R 1
H H1B 0.9060 0.9066 0.8667 0.015 Uiso calc R 1
C C2 0.7358(7) 0.8803(2) 1.0244(6) 0.0133(9) Uani d . 1
H H2A 0.5901 0.8633 0.9989 0.016 Uiso calc R 1
H H2B 0.8328 0.8386 1.1028 0.016 Uiso calc R 1
C C3 0.7816(6) 0.9596(2) 1.1286(5) 0.0119(9) Uani d . 1
H H3A 0.9315 0.9741 1.1662 0.014 Uiso calc R 1
H H3B 0.6943 1.0027 1.0467 0.014 Uiso calc R 1
Cl Cl1 0.15919(16) 0.82804(6) 0.59155(14) 0.0147(4) Uani d . 1
N N1 0.7254(5) 0.80815(19) 0.7442(5) 0.0105(8) Uani d . 1
H H1C 0.7907 0.7687 0.8279 0.016 Uiso calc R 1
H H1D 0.7784 0.8095 0.6555 0.016 Uiso calc R 1
H H1E 0.5847 0.7980 0.6899 0.016 Uiso calc PR 0.33
N N2 0.7336(5) 0.95226(19) 1.2964(5) 0.0117(8) Uani d . 1
H H2C 0.7478 1.0011 1.3522 0.018 Uiso calc R 1
H H2D 0.8243 0.9167 1.3773 0.018 Uiso calc R 1
H H2E 0.5992 0.9344 1.2622 0.018 Uiso calc PR 0.33
O O1 -0.0755(4) 0.80903(16) 0.5002(4) 0.0120(7) Uani d . 1
O O2 0.2085(4) 0.90567(15) 0.5177(4) 0.0129(7) Uani d . 1
O O3 0.2943(4) 0.75840(15) 0.5763(4) 0.0120(7) Uani d . 1
O O4 0.2160(4) 0.84463(16) 0.8051(4) 0.0130(7) Uani d . 1
H H4A 0.2308 0.8008 0.8647 0.020 Uiso d PR 0.33
O O5 0.3302(5) 0.89758(17) 0.2313(4) 0.0192(7) Uani d . 1
H H5A 0.2957 0.9018 0.3226 0.029 Uiso d R 1
H H5B 0.3135 0.8517 0.1870 0.029 Uiso d R 1

loop_
_atom_site_aniso_label
_atom_site_aniso_U_11
_atom_site_aniso_U_22
_atom_site_aniso_U_33
_atom_site_aniso_U_12
_atom_site_aniso_U_13
_atom_site_aniso_U_23
C1 0.019(2) 0.007(2) 0.017(2) -0.0013(17) 0.0127(19) -0.0002(16)
C2 0.017(2) 0.009(2) 0.017(2) -0.0044(17) 0.0093(18) -0.0049(17)
C3 0.012(2) 0.012(2) 0.011(2) -0.0011(16) 0.0050(17) -0.0012(16)
Cl1 0.0166(6) 0.0132(6) 0.0152(6) 0.0004(4) 0.0073(5) -0.0007(4)
N1 0.0164(19) 0.0084(16) 0.0096(17) 0.0018(14) 0.0080(15) 0.0003(14)
N2 0.0184(19) 0.0072(16) 0.0088(17) 0.0024(14) 0.0046(15) -0.0013(13)
O1 0.0076(15) 0.0157(15) 0.0127(15) -0.0013(12) 0.0043(12) -0.0006(12)
O2 0.0212(17) 0.0066(14) 0.0147(15) -0.0035(12) 0.0112(13) -0.0019(11)
O3 0.0137(15) 0.0085(14) 0.0155(16) 0.0016(11) 0.0076(13) -0.0029(11)
O4 0.0179(16) 0.0124(14) 0.0079(15) 0.0011(12) 0.0043(12) -0.0008(11)
O5 0.0306(19) 0.0152(15) 0.0206(17) -0.0070(13) 0.0196(15) -0.0047(13)

loop_
_atom_type_symbol
_atom_type_description
_atom_type_scat_dispersion_real
_atom_type_scat_dispersion_imag
_atom_type_scat_source
C C 0.0033 0.0016 'International Tables Vol C Tables 4.2.6.8 and 6.1.1.4'
Cl Cl 0.1484 0.1585 'International Tables Vol C Tables 4.2.6.8 and 6.1.1.4'
N N 0.0061 0.0033 'International Tables Vol C Tables 4.2.6.8 and 6.1.1.4'
O O 0.0106 0.0060 'International Tables Vol C Tables 4.2.6.8 and 6.1.1.4'
H H 0.0000 0.0000 'International Tables Vol C Tables 4.2.6.8 and 6.1.1.4'

loop_
_geom_angle_atom_site_label_1
_geom_angle_atom_site_label_2
_geom_angle_atom_site_label_3
_geom_angle
N1 C1 C2 110.7(3)
N1 C1 H1A 109.5
C2 C1 H1A 109.5
N1 C1 H1B 109.5
C2 C1 H1B 109.5
H1A C1 H1B 108.1
C3 C2 C1 111.2(3)
C3 C2 H2A 109.4
C1 C2 H2A 109.4
C3 C2 H2B 109.4
C1 C2 H2B 109.4
H2A C2 H2B 108.0
N2 C3 C2 109.4(3)
N2 C3 H3A 109.8
C2 C3 H3A 109.8
N2 C3 H3B 109.8
C2 C3 H3B 109.8
H3A C3 H3B 108.2
O2 Cl1 O3 112.19(16)
O2 Cl1 O1 111.16(16)
O3 Cl1 O1 112.30(16)
O2 Cl1 O4 105.03(15)
O3 Cl1 O4 108.45(16)
O1 Cl1 O4 107.30(16)
C1 N1 H1C 109.5
C1 N1 H1D 109.5
H1C N1 H1D 109.5
C1 N1 H1E 109.5
H1C N1 H1E 109.5
H1D N1 H1E 109.5
C3 N2 H2C 109.5
C3 N2 H2D 109.5
H2C N2 H2D 109.5
C3 N2 H2E 109.5
H2C N2 H2E 109.5
H2D N2 H2E 109.5
Cl1 O4 H4A 110.9
H5A O5 H5B 113.2

loop_
_geom_bond_atom_site_label_1
_geom_bond_atom_site_label_2
_geom_bond_distance
C1 N1 1.497(5)
C1 C2 1.521(6)
C1 H1A 0.9900
C1 H1B 0.9900
C2 C3 1.517(5)
C2 H2A 0.9900
C2 H2B 0.9900
C3 N2 1.489(5)
C3 H3A 0.9900
C3 H3B 0.9900
Cl1 O2 1.510(3)
Cl1 O3 1.525(3)
Cl1 O1 1.526(3)
Cl1 O4 1.585(3)
N1 H1C 0.9100
N1 H1D 0.9100
N1 H1E 0.9100
N2 H2C 0.9100
N2 H2D 0.9100
N2 H2E 0.9100
O4 H4A 0.8500
O5 H5A 0.8453
O5 H5B 0.8274

loop_
_geom_hbond_atom_site_label_D
_geom_hbond_atom_site_label_H
_geom_hbond_atom_site_label_A
_geom_hbond_site_symmetry_A
_geom_hbond_distance_DH
_geom_hbond_distance_HA
_geom_hbond_distance_DA
_geom_hbond_angle_DHA
N1 H1C O1 4_676 0.91 1.83 2.741(4) 179
N1 H1D O1 1_655 0.91 1.87 2.777(4) 172
N1 H1E O3 . 0.91 1.96 2.863(4) 171
N2 H2D O1 1_656 0.91 2.02 2.879(4) 157
N2 H2D O2 1_656 0.91 2.45 3.143(5) 133
N2 H2C O2 3_677 0.91 1.81 2.721(4) 175
O5 H5A O2 . 0.85 1.86 2.705(4) 177
O5 H5B O3 4_575 0.83 2.01 2.834(4) 175
C2 H2A O4 . 0.99 2.44 3.366(5) 155
